data_7043912
loop_
_publ_author_name
'Erker, Gerhard'
'Jian, Zhongbao'
'Kehr, Gerald'
'Daniliuc, Constantin Gabriel'
'Wibbeling, Birgit'

_publ_section_title
;
 Hydroboration route to geminal P/B frustrated Lewis pairs with a bulky
 secondary phosphane component and their reaction with carbon dioxide
;
_journal_name_full 'Dalton Trans.'
_journal_paper_doi 10.1039/C7DT02315D
_journal_year 2017
_chemical_formula_sum 'C34.5 H28 B Cl F10 N P S'
_chemical_formula_weight 755.87
_space_group_crystal_system monoclinic
_space_group_IT_number 14
_space_group_name_Hall '-P 2ybc'
_space_group_name_H-M_alt 'P 1 21/c 1'
_symmetry_space_group_name_Hall '-P 2ybc'
_symmetry_space_group_name_H-M 'P 1 21/c 1'
_atom_sites_solution_hydrogens mixed
_audit_update_record
;
2017-07-18 deposited with the CCDC.
2017-07-24 downloaded from the CCDC.
;
_cell_angle_alpha 90
_cell_angle_beta 116.480(2)
_cell_angle_gamma 90
_cell_formula_units_Z 8
_cell_length_a 25.031(2)
_cell_length_b 12.0655(13)
_cell_length_c 24.693(2)
_cell_measurement_reflns_used 9643
_cell_measurement_temperature 100.(2)
_cell_measurement_theta_max 25.0962
_cell_measurement_theta_min 2.2960
_cell_volume 6675.2(11)
_computing_cell_refinement 'SAINT V8.37A (Bruker AXS Inc., 2015)'
_computing_data_collection
;

APEX3 v2016.1-0 (Bruker AXS Inc., 2016)
;
_computing_data_reduction 'SAINT V8.37A (Bruker AXS Inc., 2015)'
_computing_molecular_graphics 'XP (Sheldrick, 2014)'
_computing_publication_material 'SHELXL-2014/7 (Sheldrick, 2014)'
_computing_structure_refinement 'SHELXL-2014/7 (Sheldrick, 2014)'
_computing_structure_solution 'SHELXL-2014/7 (Sheldrick, 2014)'
_diffrn_ambient_temperature 100.(2)
_diffrn_measured_fraction_theta_full 0.998
_diffrn_measured_fraction_theta_max 0.998
_diffrn_measurement_device_type 'Bruker D8 Venture PHOTON 100 CMOS'
_diffrn_measurement_method 'omega and phi scans'
_diffrn_radiation_monochromator 'MX mirror'
_diffrn_radiation_type 'Mo K\a'
_diffrn_radiation_wavelength 0.71073
_diffrn_reflns_av_R_equivalents 0.1302
_diffrn_reflns_av_unetI/netI 0.0566
_diffrn_reflns_limit_h_max 27
_diffrn_reflns_limit_h_min -29
_diffrn_reflns_limit_k_max 14
_diffrn_reflns_limit_k_min -14
_diffrn_reflns_limit_l_max 29
_diffrn_reflns_limit_l_min -29
_diffrn_reflns_number 149129
_diffrn_reflns_theta_full 24.71
_diffrn_reflns_theta_max 24.71
_diffrn_reflns_theta_min 2.30
_diffrn_source 'Mo ImS'
_diffrn_source_type 'micro focus tube'
_exptl_absorpt_coefficient_mu 0.309
_exptl_absorpt_correction_T_max 0.97
_exptl_absorpt_correction_T_min 0.87
_exptl_absorpt_correction_type multi-scan
_exptl_absorpt_process_details
;
Bruker AXS (2014). SADABS, Version 2014/5, Bruker AXS Inc., Madison, Wisconsin,
USA.
;
_exptl_crystal_colour colourless
_exptl_crystal_density_diffrn 1.504
_exptl_crystal_density_method 'not measured'
_exptl_crystal_description needle
_exptl_crystal_F_000 3080
_exptl_crystal_size_max 0.454
_exptl_crystal_size_mid 0.113
_exptl_crystal_size_min 0.091
_refine_diff_density_max 0.571
_refine_diff_density_min -1.689
_refine_ls_extinction_method none
_refine_ls_goodness_of_fit_ref 1.091
_refine_ls_hydrogen_treatment mixed
_refine_ls_matrix_type full
_refine_ls_number_parameters 917
_refine_ls_number_reflns 11358
_refine_ls_number_restraints 27
_refine_ls_restrained_S_all 1.090
_refine_ls_R_factor_all 0.1014
_refine_ls_R_factor_gt 0.0726
_refine_ls_shift/su_max 0.001
_refine_ls_shift/su_mean 0.000
_refine_ls_structure_factor_coef Fsqd
_refine_ls_weighting_details 'w=1/[\s^2^(Fo^2^)+(0.0673P)^2^+31.6717P] where P=(Fo^2^+2Fc^2^)/3'
_refine_ls_weighting_scheme calc
_refine_ls_wR_factor_gt 0.1664
_refine_ls_wR_factor_ref 0.1801
_reflns_number_gt 8649
_reflns_number_total 11358
_reflns_threshold_expression 'I > 2\s(I)'
_cod_data_source_file c7dt02315d2.cif
_cod_data_source_block 14
_cod_original_cell_volume 6675.2(12)
_cod_original_formula_sum 'C34.50 H28 B Cl F10 N P S'
_cod_database_code 7043912

loop_
_space_group_symop_operation_xyz
'x, y, z'
'-x, y+1/2, -z+1/2'
'-x, -y, -z'
'x, -y-1/2, z-1/2'

loop_
_atom_site_type_symbol
_atom_site_label
_atom_site_fract_x
_atom_site_fract_y
_atom_site_fract_z
_atom_site_U_iso_or_equiv
_atom_site_adp_type
_atom_site_calc_flag
_atom_site_refinement_flags_adp
_atom_site_refinement_flags_occupancy
_atom_site_refinement_flags_posn
_atom_site_occupancy
_atom_site_disorder_assembly
_atom_site_disorder_group
N N1A 0.99063(18) 1.0962(3) 0.64142(17) 0.0140(9) Uani d . . . 1 . .
H H1A 1.026(3) 1.106(5) 0.662(2) 0.021 Uiso d U . . 1 . .
P P1A 1.01489(5) 0.88699(10) 0.68747(5) 0.0103(3) Uani d . . . 1 . .
S S1A 0.89940(5) 0.96230(10) 0.58468(5) 0.0122(3) Uani d . . . 1 . .
B B1A 0.9058(2) 0.7988(4) 0.6021(2) 0.0113(11) Uani d . . . 1 . .
C C1A 0.97676(19) 0.7717(4) 0.63772(19) 0.0104(10) Uani d . . . 1 . .
C C2A 0.9960(2) 0.6682(4) 0.6363(2) 0.0142(10) Uani d . . . 1 . .
H H2A 0.9669 0.6231 0.6059 0.017 Uiso calc U . R 1 . .
C C3A 1.0545(2) 0.6085(4) 0.6733(2) 0.0173(11) Uani d . . . 1 . .
C C4A 1.0938(3) 0.6165(7) 0.6409(3) 0.048(2) Uani d . . . 1 . .
H H4A1 1.1307 0.5745 0.6635 0.072 Uiso calc U . R 1 . .
H H4A2 1.1036 0.6943 0.6383 0.072 Uiso calc U . R 1 . .
H H4A3 1.0725 0.5857 0.6 0.072 Uiso calc U . R 1 . .
C C5A 1.0876(2) 0.6530(5) 0.7379(2) 0.0289(13) Uani d . . . 1 . .
H H511 1.1022 0.728 0.737 0.043 Uiso calc U . R 1 . .
H H512 1.1215 0.6044 0.7615 0.043 Uiso calc U . R 1 . .
H H513 1.0604 0.655 0.7567 0.043 Uiso calc U . R 1 . .
C C6A 1.0396(3) 0.4877(5) 0.6789(3) 0.0387(16) Uani d . . . 1 . .
H H611 1.0163 0.4836 0.7018 0.058 Uiso calc U . R 1 . .
H H612 1.0767 0.4455 0.7 0.058 Uiso calc U . R 1 . .
H H613 1.0164 0.4564 0.6385 0.058 Uiso calc U . R 1 . .
C C7A 0.96919(19) 0.9942(4) 0.63563(19) 0.0108(10) Uani d . . . 1 . .
C C11A 1.08797(19) 0.9265(4) 0.6921(2) 0.0107(10) Uani d . . . 1 . .
C C12A 1.1333(2) 0.9511(4) 0.7507(2) 0.0152(10) Uani d . . . 1 . .
C C13A 1.1882(2) 0.9879(4) 0.7569(2) 0.0173(11) Uani d . . . 1 . .
H H13A 1.2188 1.0032 0.7963 0.021 Uiso calc U . R 1 . .
C C14A 1.2001(2) 1.0032(4) 0.7076(2) 0.0196(11) Uani d . . . 1 . .
C C15A 1.1545(2) 0.9791(4) 0.6498(2) 0.0172(11) Uani d . . . 1 . .
H H15A 1.1618 0.9895 0.6156 0.021 Uiso calc U . R 1 . .
C C16A 1.0992(2) 0.9408(4) 0.6412(2) 0.0124(10) Uani d . . . 1 . .
C C17A 1.1245(2) 0.9400(4) 0.8071(2) 0.0193(11) Uani d . . . 1 . .
H H17A 1.163 0.9479 0.8429 0.029 Uiso calc U . R 1 . .
H H17B 1.1075 0.867 0.8077 0.029 Uiso calc U . R 1 . .
H H17C 1.0971 0.9979 0.8074 0.029 Uiso calc U . R 1 . .
C C18A 1.2593(2) 1.0466(5) 0.7151(3) 0.0277(13) Uani d . . . 1 . .
H H18A 1.2714 1.1097 0.743 0.042 Uiso calc U . R 1 . .
H H18B 1.2558 1.0705 0.6757 0.042 Uiso calc U . R 1 . .
H H18C 1.2894 0.9879 0.7314 0.042 Uiso calc U . R 1 . .
C C19A 1.0531(2) 0.9166(4) 0.5774(2) 0.0146(10) Uani d . . . 1 . .
H H19A 1.0242 0.9775 0.5629 0.022 Uiso calc U . R 1 . .
H H19B 1.0324 0.8474 0.5769 0.022 Uiso calc U . R 1 . .
H H19C 1.0728 0.9091 0.5511 0.022 Uiso calc U . R 1 . .
C C21A 0.8706(2) 0.7871(4) 0.64446(19) 0.0113(10) Uani d . . . 1 . .
C C22A 0.8935(2) 0.7482(4) 0.7034(2) 0.0120(10) Uani d . . . 1 . .
C C23A 0.8626(2) 0.7493(4) 0.73750(19) 0.0120(10) Uani d . . . 1 . .
C C24A 0.8054(2) 0.7892(4) 0.7138(2) 0.0167(11) Uani d . . . 1 . .
C C25A 0.77978(19) 0.8267(4) 0.6548(2) 0.0167(11) Uani d . . . 1 . .
C C26A 0.8125(2) 0.8251(4) 0.62273(19) 0.0139(10) Uani d . . . 1 . .
C C31A 0.87245(19) 0.7344(4) 0.53732(19) 0.0104(10) Uani d . . . 1 . .
C C32A 0.8349(2) 0.6439(4) 0.52705(19) 0.0121(10) Uani d . . . 1 . .
C C33A 0.80633(19) 0.5897(4) 0.4719(2) 0.0121(10) Uani d . . . 1 . .
C C34A 0.8145(2) 0.6252(4) 0.4233(2) 0.0144(10) Uani d . . . 1 . .
C C35A 0.8519(2) 0.7136(4) 0.4312(2) 0.0168(11) Uani d . . . 1 . .
C C36A 0.8802(2) 0.7637(4) 0.4867(2) 0.0142(10) Uani d . . . 1 . .
C C41A 0.9624(2) 1.1883(4) 0.6022(2) 0.0142(10) Uani d . . . 1 . .
C C42A 0.9913(2) 1.2333(4) 0.5704(2) 0.0186(11) Uani d . . . 1 . .
H H42A 1.0285 1.2044 0.5755 0.022 Uiso calc U . R 1 . .
C C43A 0.9647(2) 1.3212(4) 0.5310(2) 0.0239(12) Uani d . . . 1 . .
H H43A 0.9839 1.3527 0.509 0.029 Uiso calc U . R 1 . .
C C44A 0.9111(3) 1.3623(5) 0.5239(2) 0.0292(13) Uani d . . . 1 . .
H H44A 0.893 1.4219 0.4967 0.035 Uiso calc U . R 1 . .
C C45A 0.8828(2) 1.3177(5) 0.5561(2) 0.0269(13) Uani d . . . 1 . .
H H45A 0.8458 1.3476 0.5512 0.032 Uiso calc U . R 1 . .
C C46A 0.9082(2) 1.2299(4) 0.5953(2) 0.0186(11) Uani d . . . 1 . .
H H46A 0.8888 1.1986 0.6171 0.022 Uiso calc U . R 1 . .
F F22A 0.94934(11) 0.7048(2) 0.73203(11) 0.0162(6) Uani d . . . 1 . .
F F23A 0.88898(12) 0.7118(2) 0.79525(11) 0.0174(6) Uani d . . . 1 . .
F F24A 0.77497(12) 0.7920(3) 0.74688(13) 0.0257(7) Uani d . . . 1 . .
F F25A 0.72341(12) 0.8656(3) 0.62974(12) 0.0263(7) Uani d . . . 1 . .
F F26A 0.78449(11) 0.8630(2) 0.56487(11) 0.0207(7) Uani d . . . 1 . .
F F32A 0.82427(13) 0.6021(2) 0.57215(12) 0.0232(7) Uani d . . . 1 . .
F F33A 0.77116(12) 0.5016(2) 0.46567(12) 0.0216(7) Uani d . . . 1 . .
F F34A 0.78697(13) 0.5750(3) 0.36951(12) 0.0261(7) Uani d . . . 1 . .
F F35A 0.86012(15) 0.7497(3) 0.38396(12) 0.0338(8) Uani d . . . 1 . .
F F36A 0.91742(13) 0.8481(3) 0.49029(12) 0.0268(7) Uani d . . . 1 . .
P P1B 0.48456(5) 0.82965(10) 0.30661(5) 0.0103(3) Uani d . . . 1 . .
B B1B 0.5911(2) 0.7352(5) 0.3903(2) 0.0125(11) Uani d . . . 1 . .
S S1B 0.59627(5) 0.72967(10) 0.31130(5) 0.0121(3) Uani d . . . 1 . .
N N1B 0.50667(18) 0.7952(3) 0.20878(17) 0.0129(9) Uani d . . . 1 . .
H H1B 0.469(2) 0.815(4) 0.189(2) 0.016(13) Uiso d . . . 1 . .
C C1B 0.51987(19) 0.7369(4) 0.37065(19) 0.0108(10) Uani d . . . 1 . .
C C2B 0.4981(2) 0.6878(4) 0.4056(2) 0.0164(11) Uani d . . . 1 . .
H H2B 0.5263 0.6415 0.4361 0.02 Uiso calc U . R 1 . .
C C3B 0.4382(2) 0.6907(4) 0.4067(2) 0.0191(11) Uani d . . . 1 . .
C C4B 0.3939(2) 0.6085(5) 0.3610(3) 0.0303(14) Uani d . . . 1 . .
H H401 0.3846 0.6322 0.3198 0.045 Uiso calc U . R 1 . .
H H402 0.3571 0.6067 0.3659 0.045 Uiso calc U . R 1 . .
H H403 0.4117 0.5344 0.3682 0.045 Uiso calc U . R 1 . .
C C5B 0.4119(2) 0.8076(5) 0.3943(3) 0.0264(13) Uani d . . . 1 . .
H H501 0.3732 0.8072 0.3952 0.04 Uiso calc U . R 1 . .
H H502 0.439 0.8585 0.4253 0.04 Uiso calc U . R 1 . .
H H503 0.4065 0.8321 0.3543 0.04 Uiso calc U . R 1 . .
C C6B 0.4482(2) 0.6569(5) 0.4705(2) 0.0293(13) Uani d . . . 1 . .
H H601 0.4608 0.5792 0.4777 0.044 Uiso calc U . R 1 . .
H H602 0.411 0.6661 0.474 0.044 Uiso calc U . R 1 . .
H H603 0.4793 0.7038 0.5005 0.044 Uiso calc U . R 1 . .
C C7B 0.5279(2) 0.7815(4) 0.2682(2) 0.0107(10) Uani d . . . 1 . .
C C11B 0.40936(19) 0.7919(4) 0.24918(19) 0.0099(10) Uani d . . . 1 . .
C C12B 0.3668(2) 0.8770(4) 0.2307(2) 0.0141(10) Uani d . . . 1 . .
C C13B 0.3102(2) 0.8567(4) 0.1837(2) 0.0181(11) Uani d . . . 1 . .
H H13B 0.2814 0.9146 0.1713 0.022 Uiso calc U . R 1 . .
C C14B 0.2946(2) 0.7557(4) 0.1548(2) 0.0165(11) Uani d . . . 1 . .
C C15B 0.3369(2) 0.6711(4) 0.1738(2) 0.0136(10) Uani d . . . 1 . .
H H15B 0.3266 0.6011 0.1542 0.016 Uiso calc U . R 1 . .
C C16B 0.3945(2) 0.6868(4) 0.2209(2) 0.0116(10) Uani d . . . 1 . .
C C17B 0.3792(2) 0.9909(4) 0.2596(2) 0.0213(12) Uani d . . . 1 . .
H H17D 0.3852 0.9849 0.3015 0.032 Uiso calc U . R 1 . .
H H17E 0.3452 1.0398 0.2369 0.032 Uiso calc U . R 1 . .
H H17F 0.4152 1.0217 0.2591 0.032 Uiso calc U . R 1 . .
C C18B 0.2335(2) 0.7383(5) 0.1034(2) 0.0261(13) Uani d . . . 1 . .
H H18D 0.2033 0.7692 0.1142 0.039 Uiso calc U . R 1 . .
H H18E 0.2263 0.6588 0.0953 0.039 Uiso calc U . R 1 . .
H H18F 0.231 0.7757 0.0671 0.039 Uiso calc U . R 1 . .
C C19B 0.4367(2) 0.5891(4) 0.2386(2) 0.0154(10) Uani d . . . 1 . .
H H19D 0.4136 0.5202 0.2271 0.023 Uiso calc U . R 1 . .
H H19E 0.4618 0.5899 0.2824 0.023 Uiso calc U . R 1 . .
H H19F 0.462 0.594 0.2177 0.023 Uiso calc U . R 1 . .
C C21B 0.62787(19) 0.8478(4) 0.42134(19) 0.0100(10) Uani d . . . 1 . .
C C22B 0.6091(2) 0.9339(4) 0.4459(2) 0.0145(10) Uani d . . . 1 . .
C C23B 0.6424(2) 1.0277(4) 0.4721(2) 0.0166(11) Uani d . . . 1 . .
C C24B 0.6984(2) 1.0388(4) 0.4747(2) 0.0161(11) Uani d . . . 1 . .
C C25B 0.7195(2) 0.9564(4) 0.4512(2) 0.0142(10) Uani d . . . 1 . .
C C26B 0.6849(2) 0.8647(4) 0.42645(19) 0.0110(10) Uani d . . . 1 . .
C C31B 0.62296(19) 0.6241(4) 0.4295(2) 0.0105(10) Uani d . . . 1 . .
C C32B 0.6602(2) 0.6245(4) 0.4920(2) 0.0134(10) Uani d . . . 1 . .
C C33B 0.6841(2) 0.5314(4) 0.5255(2) 0.0158(11) Uani d . . . 1 . .
C C34B 0.6727(2) 0.4288(4) 0.4981(2) 0.0173(11) Uani d . . . 1 . .
C C35B 0.6348(2) 0.4228(4) 0.4372(2) 0.0163(11) Uani d . . . 1 . .
C C36B 0.6110(2) 0.5184(4) 0.4053(2) 0.0128(10) Uani d . . . 1 . .
C C41B 0.5357(2) 0.7602(4) 0.17260(19) 0.0119(10) Uani d . . . 1 . .
C C42B 0.5072(2) 0.6820(4) 0.1277(2) 0.0181(11) Uani d . . . 1 . .
H H42B 0.4695 0.653 0.1209 0.022 Uiso calc U . R 1 . .
C C43B 0.5346(2) 0.6466(4) 0.0928(2) 0.0197(11) Uani d . . . 1 . .
H H43B 0.5156 0.5927 0.0622 0.024 Uiso calc U . R 1 . .
C C44B 0.5890(2) 0.6891(4) 0.1023(2) 0.0214(12) Uani d . . . 1 . .
H H44B 0.6076 0.6646 0.0782 0.026 Uiso calc U . R 1 . .
C C45B 0.6168(2) 0.7677(5) 0.1471(2) 0.0220(12) Uani d . . . 1 . .
H H45B 0.6544 0.7968 0.1536 0.026 Uiso calc U . R 1 . .
C C46B 0.5903(2) 0.8042(4) 0.1823(2) 0.0173(11) Uani d . . . 1 . .
H H46B 0.6093 0.8585 0.2128 0.021 Uiso calc U . R 1 . .
F F22B 0.55531(11) 0.9287(2) 0.44698(12) 0.0192(6) Uani d . . . 1 . .
F F23B 0.62105(13) 1.1066(2) 0.49546(13) 0.0250(7) Uani d . . . 1 . .
F F24B 0.73194(13) 1.1279(2) 0.50122(14) 0.0281(7) Uani d . . . 1 . .
F F25B 0.77463(11) 0.9650(2) 0.45455(12) 0.0198(6) Uani d . . . 1 . .
F F26B 0.71042(11) 0.7833(2) 0.40712(12) 0.0169(6) Uani d . . . 1 . .
F F32B 0.67330(12) 0.7207(2) 0.52297(11) 0.0198(6) Uani d . . . 1 . .
F F33B 0.71916(12) 0.5387(3) 0.58585(12) 0.0260(7) Uani d . . . 1 . .
F F34B 0.69689(13) 0.3371(2) 0.52996(13) 0.0275(7) Uani d . . . 1 . .
F F35B 0.62056(13) 0.3227(2) 0.40994(13) 0.0229(7) Uani d . . . 1 . .
F F36B 0.57209(12) 0.5034(2) 0.34595(12) 0.0193(6) Uani d . . . 1 . .
Cl Cl1 0.24565(10) 0.94615(19) 0.27234(10) 0.0708(6) Uani d U . D 1 . .
Cl Cl2 0.24238(10) 0.7667(3) 0.34937(10) 0.0773(8) Uani d U P . 0.9 A 1
C C51 0.2451(4) 0.7985(7) 0.2814(4) 0.054(2) Uani d U P . 0.9 A 1
H H51A 0.2099 0.7662 0.247 0.065 Uiso calc U P R 0.9 A 1
H H51B 0.2815 0.7659 0.2816 0.065 Uiso calc U P R 0.9 A 1
Cl Cl2A 0.2306(11) 0.881(2) 0.3725(11) 0.083(7) Uiso d . P D 0.1 A 2
C C51A 0.279(2) 0.862(5) 0.338(2) 0.054(2) Uani d U P D 0.1 A 2
H H51C 0.3199 0.8873 0.365 0.065 Uiso calc U P R 0.1 A 2
H H51D 0.2801 0.7834 0.3273 0.065 Uiso calc U P R 0.1 A 2

loop_
_atom_site_aniso_label
_atom_site_aniso_U_11
_atom_site_aniso_U_22
_atom_site_aniso_U_33
_atom_site_aniso_U_12
_atom_site_aniso_U_13
_atom_site_aniso_U_23
N1A 0.011(2) 0.015(2) 0.012(2) -0.0006(18) 0.0016(17) -0.0007(17)
P1A 0.0103(6) 0.0110(6) 0.0082(6) 0.0000(5) 0.0030(5) -0.0005(5)
S1A 0.0108(6) 0.0119(6) 0.0105(5) -0.0012(5) 0.0018(5) 0.0012(5)
B1A 0.012(3) 0.012(3) 0.012(3) 0.001(2) 0.006(2) 0.004(2)
C1A 0.012(2) 0.011(3) 0.009(2) -0.0021(19) 0.0051(19) 0.0018(19)
C2A 0.018(2) 0.017(3) 0.008(2) -0.002(2) 0.0048(19) 0.0007(19)
C3A 0.019(3) 0.014(3) 0.015(2) 0.001(2) 0.005(2) 0.002(2)
C4A 0.038(4) 0.081(6) 0.033(3) 0.038(4) 0.024(3) 0.029(4)
C5A 0.026(3) 0.022(3) 0.026(3) 0.009(2) 0.000(2) -0.002(2)
C6A 0.034(3) 0.017(3) 0.042(4) 0.001(3) -0.003(3) 0.004(3)
C7A 0.010(2) 0.015(3) 0.008(2) -0.001(2) 0.0046(19) -0.0029(19)
C11A 0.007(2) 0.011(2) 0.013(2) 0.0008(19) 0.0032(19) -0.0019(19)
C12A 0.015(2) 0.013(3) 0.013(2) 0.002(2) 0.003(2) 0.000(2)
C13A 0.009(2) 0.016(3) 0.021(3) 0.001(2) 0.001(2) -0.006(2)
C14A 0.013(2) 0.017(3) 0.028(3) 0.000(2) 0.008(2) -0.008(2)
C15A 0.019(3) 0.015(3) 0.024(3) -0.002(2) 0.015(2) -0.004(2)
C16A 0.015(2) 0.010(2) 0.011(2) -0.0007(19) 0.0042(19) -0.0033(19)
C17A 0.019(3) 0.021(3) 0.013(2) -0.003(2) 0.003(2) -0.004(2)
C18A 0.014(3) 0.033(3) 0.037(3) -0.006(2) 0.012(2) -0.015(3)
C19A 0.017(2) 0.017(3) 0.013(2) 0.000(2) 0.010(2) 0.002(2)
C21A 0.013(2) 0.011(3) 0.009(2) -0.0045(19) 0.0043(19) -0.0021(19)
C22A 0.012(2) 0.010(3) 0.014(2) 0.0003(19) 0.0062(19) 0.0019(19)
C23A 0.016(2) 0.010(2) 0.009(2) -0.001(2) 0.0040(19) 0.0013(19)
C24A 0.021(3) 0.021(3) 0.012(2) -0.001(2) 0.011(2) 0.001(2)
C25A 0.006(2) 0.021(3) 0.021(3) 0.000(2) 0.003(2) 0.001(2)
C26A 0.014(2) 0.018(3) 0.006(2) -0.002(2) 0.0018(19) 0.0032(19)
C31A 0.011(2) 0.011(2) 0.009(2) 0.0014(19) 0.0041(18) 0.0017(19)
C32A 0.012(2) 0.015(3) 0.010(2) 0.002(2) 0.0057(19) 0.0086(19)
C33A 0.009(2) 0.007(2) 0.021(2) -0.0024(19) 0.007(2) -0.001(2)
C34A 0.016(2) 0.016(3) 0.009(2) -0.004(2) 0.0032(19) -0.006(2)
C35A 0.020(3) 0.023(3) 0.011(2) -0.004(2) 0.010(2) 0.001(2)
C36A 0.016(2) 0.013(3) 0.015(2) -0.010(2) 0.007(2) -0.003(2)
C41A 0.019(3) 0.009(3) 0.010(2) -0.003(2) 0.002(2) -0.0062(19)
C42A 0.022(3) 0.015(3) 0.016(2) 0.000(2) 0.007(2) -0.004(2)
C43A 0.038(3) 0.015(3) 0.016(3) -0.001(2) 0.009(2) 0.003(2)
C44A 0.042(3) 0.020(3) 0.020(3) 0.009(3) 0.008(3) 0.003(2)
C45A 0.028(3) 0.025(3) 0.021(3) 0.013(2) 0.005(2) -0.001(2)
C46A 0.022(3) 0.013(3) 0.020(3) 0.002(2) 0.009(2) -0.001(2)
F22A 0.0159(14) 0.0212(16) 0.0115(13) 0.0069(12) 0.0061(11) 0.0070(11)
F23A 0.0228(15) 0.0212(16) 0.0089(13) 0.0032(12) 0.0076(11) 0.0041(11)
F24A 0.0231(16) 0.040(2) 0.0233(15) 0.0056(14) 0.0189(13) 0.0058(14)
F25A 0.0116(14) 0.045(2) 0.0222(15) 0.0065(13) 0.0076(12) 0.0089(14)
F26A 0.0130(14) 0.0359(18) 0.0092(13) 0.0019(13) 0.0015(11) 0.0081(12)
F32A 0.0383(17) 0.0210(17) 0.0158(14) -0.0130(14) 0.0171(13) -0.0005(12)
F33A 0.0271(16) 0.0160(16) 0.0266(16) -0.0128(13) 0.0165(13) -0.0070(12)
F34A 0.0310(17) 0.0340(19) 0.0136(14) -0.0172(14) 0.0103(13) -0.0146(13)
F35A 0.049(2) 0.046(2) 0.0133(14) -0.0302(17) 0.0203(14) -0.0113(14)
F36A 0.0351(17) 0.0341(19) 0.0166(14) -0.0263(15) 0.0165(13) -0.0106(13)
P1B 0.0091(6) 0.0082(6) 0.0132(6) 0.0003(5) 0.0046(5) -0.0003(5)
B1B 0.016(3) 0.011(3) 0.012(3) 0.002(2) 0.008(2) 0.001(2)
S1B 0.0114(6) 0.0135(6) 0.0112(6) 0.0028(5) 0.0048(5) 0.0005(5)
N1B 0.009(2) 0.017(2) 0.012(2) 0.0006(17) 0.0039(17) 0.0028(17)
C1B 0.011(2) 0.006(2) 0.013(2) 0.0020(19) 0.0024(19) -0.0021(19)
C2B 0.018(3) 0.013(3) 0.017(2) -0.001(2) 0.008(2) -0.002(2)
C3B 0.019(3) 0.023(3) 0.021(3) 0.000(2) 0.014(2) -0.001(2)
C4B 0.021(3) 0.041(4) 0.033(3) -0.013(3) 0.016(3) -0.015(3)
C5B 0.029(3) 0.028(3) 0.032(3) 0.006(2) 0.022(3) 0.006(3)
C6B 0.023(3) 0.048(4) 0.021(3) -0.002(3) 0.013(2) 0.003(3)
C7B 0.013(2) 0.004(2) 0.016(2) -0.0008(19) 0.007(2) 0.0008(19)
C11B 0.013(2) 0.009(2) 0.009(2) 0.0016(19) 0.0054(19) 0.0018(18)
C12B 0.016(2) 0.012(3) 0.013(2) -0.001(2) 0.004(2) 0.003(2)
C13B 0.012(2) 0.015(3) 0.022(3) 0.006(2) 0.004(2) 0.006(2)
C14B 0.013(2) 0.017(3) 0.016(2) -0.003(2) 0.004(2) 0.004(2)
C15B 0.019(3) 0.010(3) 0.012(2) -0.006(2) 0.007(2) -0.0016(19)
C16B 0.013(2) 0.009(2) 0.013(2) -0.0011(19) 0.0067(19) 0.0035(19)
C17B 0.016(3) 0.014(3) 0.024(3) 0.007(2) 0.001(2) 0.001(2)
C18B 0.019(3) 0.025(3) 0.023(3) -0.002(2) -0.001(2) 0.002(2)
C19B 0.017(2) 0.012(3) 0.018(2) 0.000(2) 0.009(2) -0.001(2)
C21B 0.011(2) 0.009(2) 0.008(2) 0.0018(18) 0.0025(18) 0.0045(18)
C22B 0.011(2) 0.016(3) 0.014(2) 0.001(2) 0.0033(19) 0.001(2)
C23B 0.021(3) 0.012(3) 0.014(2) 0.004(2) 0.005(2) -0.002(2)
C24B 0.020(3) 0.009(3) 0.013(2) -0.006(2) 0.002(2) -0.001(2)
C25B 0.011(2) 0.016(3) 0.011(2) 0.000(2) 0.0020(19) 0.007(2)
C26B 0.016(2) 0.007(2) 0.009(2) 0.0031(19) 0.0041(19) 0.0020(18)
C31B 0.008(2) 0.011(3) 0.015(2) 0.0002(19) 0.0077(19) -0.0011(19)
C32B 0.012(2) 0.013(3) 0.014(2) -0.006(2) 0.005(2) -0.001(2)
C33B 0.011(2) 0.021(3) 0.013(2) 0.001(2) 0.003(2) 0.005(2)
C34B 0.012(2) 0.016(3) 0.024(3) 0.003(2) 0.009(2) 0.007(2)
C35B 0.020(3) 0.009(3) 0.027(3) -0.003(2) 0.016(2) -0.001(2)
C36B 0.010(2) 0.017(3) 0.011(2) -0.003(2) 0.0038(19) 0.000(2)
C41B 0.013(2) 0.010(3) 0.011(2) 0.0053(19) 0.0041(19) 0.0060(19)
C42B 0.016(3) 0.022(3) 0.014(2) 0.001(2) 0.005(2) 0.005(2)
C43B 0.020(3) 0.019(3) 0.017(2) -0.003(2) 0.005(2) -0.004(2)
C44B 0.023(3) 0.026(3) 0.021(3) 0.006(2) 0.015(2) 0.001(2)
C45B 0.017(3) 0.028(3) 0.023(3) -0.004(2) 0.010(2) 0.000(2)
C46B 0.018(3) 0.015(3) 0.017(2) -0.003(2) 0.007(2) -0.001(2)
F22B 0.0141(14) 0.0199(16) 0.0253(15) -0.0005(12) 0.0103(12) -0.0077(13)
F23B 0.0281(16) 0.0176(16) 0.0290(16) 0.0006(13) 0.0126(14) -0.0119(13)
F24B 0.0292(17) 0.0172(17) 0.0368(18) -0.0109(14) 0.0136(14) -0.0103(14)
F25B 0.0125(14) 0.0226(16) 0.0214(15) -0.0044(12) 0.0051(12) 0.0013(12)
F26B 0.0122(13) 0.0152(15) 0.0217(14) 0.0016(11) 0.0062(12) -0.0030(12)
F32B 0.0265(16) 0.0145(15) 0.0114(13) -0.0025(12) 0.0022(12) -0.0023(12)
F33B 0.0240(16) 0.0273(18) 0.0151(14) -0.0022(13) -0.0019(12) 0.0074(13)
F34B 0.0298(17) 0.0135(16) 0.0347(17) 0.0082(13) 0.0103(14) 0.0155(14)
F35B 0.0340(17) 0.0082(15) 0.0294(16) -0.0018(13) 0.0167(14) -0.0029(12)
F36B 0.0252(15) 0.0130(15) 0.0139(14) -0.0051(12) 0.0035(12) -0.0034(11)
Cl1 0.0719(14) 0.0664(15) 0.0826(15) -0.0049(11) 0.0419(12) -0.0047(12)
Cl2 0.0575(14) 0.108(2) 0.0562(13) -0.0093(14) 0.0165(11) 0.0230(14)
C51 0.049(5) 0.065(6) 0.046(5) 0.001(4) 0.019(4) 0.004(4)
C51A 0.049(5) 0.065(6) 0.046(5) 0.001(4) 0.019(4) 0.004(4)

loop_
_atom_type_symbol
_atom_type_description
_atom_type_scat_dispersion_real
_atom_type_scat_dispersion_imag
_atom_type_scat_source
C C 0.0033 0.0016 'International Tables Vol C Tables 4.2.6.8 and 6.1.1.4'
H H 0.0000 0.0000 'International Tables Vol C Tables 4.2.6.8 and 6.1.1.4'
B B 0.0013 0.0007 'International Tables Vol C Tables 4.2.6.8 and 6.1.1.4'
N N 0.0061 0.0033 'International Tables Vol C Tables 4.2.6.8 and 6.1.1.4'
F F 0.0171 0.0103 'International Tables Vol C Tables 4.2.6.8 and 6.1.1.4'
P P 0.1023 0.0942 'International Tables Vol C Tables 4.2.6.8 and 6.1.1.4'
S S 0.1246 0.1234 'International Tables Vol C Tables 4.2.6.8 and 6.1.1.4'
Cl Cl 0.1484 0.1585 'International Tables Vol C Tables 4.2.6.8 and 6.1.1.4'

loop_
_geom_angle_atom_site_label_1
_geom_angle_atom_site_label_2
_geom_angle_atom_site_label_3
_geom_angle
C7A N1A C41A 126.3(4)
C7A N1A H1A 118.(4)
C41A N1A H1A 113.(4)
C1A P1A C7A 95.3(2)
C1A P1A C11A 116.6(2)
C7A P1A C11A 98.9(2)
C7A S1A B1A 96.2(2)
C1A B1A C31A 113.0(4)
C1A B1A C21A 113.9(4)
C31A B1A C21A 113.4(4)
C1A B1A S1A 106.0(3)
C31A B1A S1A 107.5(3)
C21A B1A S1A 101.9(3)
C2A C1A B1A 119.4(4)
C2A C1A P1A 129.9(4)
B1A C1A P1A 109.2(3)
C1A C2A C3A 133.3(4)
C1A C2A H2A 113.4
C3A C2A H2A 113.4
C2A C3A C4A 109.3(4)
C2A C3A C6A 107.4(4)
C4A C3A C6A 110.4(5)
C2A C3A C5A 112.9(4)
C4A C3A C5A 110.4(5)
C6A C3A C5A 106.3(4)
C3A C4A H4A1 109.5
C3A C4A H4A2 109.5
H4A1 C4A H4A2 109.5
C3A C4A H4A3 109.5
H4A1 C4A H4A3 109.5
H4A2 C4A H4A3 109.5
C3A C5A H511 109.5
C3A C5A H512 109.5
H511 C5A H512 109.5
C3A C5A H513 109.5
H511 C5A H513 109.5
H512 C5A H513 109.5
C3A C6A H611 109.5
C3A C6A H612 109.5
H611 C6A H612 109.5
C3A C6A H613 109.5
H611 C6A H613 109.5
H612 C6A H613 109.5
N1A C7A S1A 121.9(4)
N1A C7A P1A 119.1(3)
S1A C7A P1A 118.8(3)
C12A C11A C16A 119.8(4)
C12A C11A P1A 116.0(3)
C16A C11A P1A 124.1(3)
C13A C12A C11A 118.8(4)
C13A C12A C17A 118.3(4)
C11A C12A C17A 123.0(4)
C12A C13A C14A 122.5(4)
C12A C13A H13A 118.7
C14A C13A H13A 118.7
C13A C14A C15A 117.8(4)
C13A C14A C18A 121.7(5)
C15A C14A C18A 120.5(5)
C16A C15A C14A 122.1(4)
C16A C15A H15A 118.9
C14A C15A H15A 118.9
C15A C16A C11A 119.0(4)
C15A C16A C19A 118.3(4)
C11A C16A C19A 122.7(4)
C12A C17A H17A 109.5
C12A C17A H17B 109.5
H17A C17A H17B 109.5
C12A C17A H17C 109.5
H17A C17A H17C 109.5
H17B C17A H17C 109.5
C14A C18A H18A 109.5
C14A C18A H18B 109.5
H18A C18A H18B 109.5
C14A C18A H18C 109.5
H18A C18A H18C 109.5
H18B C18A H18C 109.5
C16A C19A H19A 109.5
C16A C19A H19B 109.5
H19A C19A H19B 109.5
C16A C19A H19C 109.5
H19A C19A H19C 109.5
H19B C19A H19C 109.5
C26A C21A C22A 113.0(4)
C26A C21A B1A 119.5(4)
C22A C21A B1A 127.3(4)
F22A C22A C23A 114.4(4)
F22A C22A C21A 121.7(4)
C23A C22A C21A 123.8(4)
F23A C23A C24A 119.5(4)
F23A C23A C22A 119.9(4)
C24A C23A C22A 120.6(4)
F24A C24A C23A 121.2(4)
F24A C24A C25A 120.8(4)
C23A C24A C25A 118.1(4)
F25A C25A C26A 120.8(4)
F25A C25A C24A 119.8(4)
C26A C25A C24A 119.3(4)
F26A C26A C25A 116.2(4)
F26A C26A C21A 118.6(4)
C25A C26A C21A 125.1(4)
C32A C31A C36A 112.9(4)
C32A C31A B1A 124.1(4)
C36A C31A B1A 122.9(4)
F32A C32A C33A 115.4(4)
F32A C32A C31A 120.6(4)
C33A C32A C31A 124.1(4)
F33A C33A C34A 119.5(4)
F33A C33A C32A 120.6(4)
C34A C33A C32A 119.9(4)
F34A C34A C33A 121.0(4)
F34A C34A C35A 120.6(4)
C33A C34A C35A 118.4(4)
F35A C35A C36A 120.9(4)
F35A C35A C34A 119.2(4)
C36A C35A C34A 119.9(4)
F36A C36A C35A 115.4(4)
F36A C36A C31A 120.0(4)
C35A C36A C31A 124.7(4)
C46A C41A C42A 121.1(5)
C46A C41A N1A 121.6(4)
C42A C41A N1A 117.3(4)
C43A C42A C41A 119.0(5)
C43A C42A H42A 120.5
C41A C42A H42A 120.5
C44A C43A C42A 120.1(5)
C44A C43A H43A 119.9
C42A C43A H43A 119.9
C43A C44A C45A 120.6(5)
C43A C44A H44A 119.7
C45A C44A H44A 119.7
C46A C45A C44A 120.3(5)
C46A C45A H45A 119.9
C44A C45A H45A 119.9
C41A C46A C45A 118.9(5)
C41A C46A H46A 120.5
C45A C46A H46A 120.5
C1B P1B C7B 94.9(2)
C1B P1B C11B 116.9(2)
C7B P1B C11B 99.3(2)
C1B B1B C21B 116.4(4)
C1B B1B C31B 111.5(4)
C21B B1B C31B 112.4(4)
C1B B1B S1B 104.3(3)
C21B B1B S1B 102.6(3)
C31B B1B S1B 108.7(3)
C7B S1B B1B 96.5(2)
C7B N1B C41B 125.7(4)
C7B N1B H1B 117.(3)
C41B N1B H1B 116.(3)
C2B C1B B1B 120.5(4)
C2B C1B P1B 130.6(4)
B1B C1B P1B 108.1(3)
C1B C2B C3B 133.6(5)
C1B C2B H2B 113.2
C3B C2B H2B 113.2
C2B C3B C5B 111.1(4)
C2B C3B C6B 107.6(4)
C5B C3B C6B 108.1(4)
C2B C3B C4B 111.6(4)
C5B C3B C4B 109.9(4)
C6B C3B C4B 108.4(4)
C3B C4B H401 109.5
C3B C4B H402 109.5
H401 C4B H402 109.5
C3B C4B H403 109.5
H401 C4B H403 109.5
H402 C4B H403 109.5
C3B C5B H501 109.5
C3B C5B H502 109.5
H501 C5B H502 109.5
C3B C5B H503 109.5
H501 C5B H503 109.5
H502 C5B H503 109.5
C3B C6B H601 109.5
C3B C6B H602 109.5
H601 C6B H602 109.5
C3B C6B H603 109.5
H601 C6B H603 109.5
H602 C6B H603 109.5
N1B C7B S1B 122.5(3)
N1B C7B P1B 119.8(3)
S1B C7B P1B 117.6(3)
C12B C11B C16B 120.1(4)
C12B C11B P1B 116.0(3)
C16B C11B P1B 123.7(3)
C13B C12B C11B 119.1(4)
C13B C12B C17B 117.9(4)
C11B C12B C17B 123.0(4)
C14B C13B C12B 122.2(5)
C14B C13B H13B 118.9
C12B C13B H13B 118.9
C13B C14B C15B 118.4(4)
C13B C14B C18B 120.5(5)
C15B C14B C18B 121.1(5)
C14B C15B C16B 121.8(4)
C14B C15B H15B 119.1
C16B C15B H15B 119.1
C15B C16B C11B 118.4(4)
C15B C16B C19B 117.4(4)
C11B C16B C19B 124.1(4)
C12B C17B H17D 109.5
C12B C17B H17E 109.5
H17D C17B H17E 109.5
C12B C17B H17F 109.5
H17D C17B H17F 109.5
H17E C17B H17F 109.5
C14B C18B H18D 109.5
C14B C18B H18E 109.5
H18D C18B H18E 109.5
C14B C18B H18F 109.5
H18D C18B H18F 109.5
H18E C18B H18F 109.5
C16B C19B H19D 109.5
C16B C19B H19E 109.5
H19D C19B H19E 109.5
C16B C19B H19F 109.5
H19D C19B H19F 109.5
H19E C19B H19F 109.5
C22B C21B C26B 112.6(4)
C22B C21B B1B 127.0(4)
C26B C21B B1B 120.4(4)
F22B C22B C23B 115.1(4)
F22B C22B C21B 120.3(4)
C23B C22B C21B 124.6(4)
F23B C23B C24B 120.1(4)
F23B C23B C22B 120.7(4)
C24B C23B C22B 119.2(4)
F24B C24B C25B 120.8(4)
F24B C24B C23B 120.2(4)
C25B C24B C23B 119.0(4)
F25B C25B C26B 121.0(4)
F25B C25B C24B 119.7(4)
C26B C25B C24B 119.3(4)
F26B C26B C25B 115.8(4)
F26B C26B C21B 118.9(4)
C25B C26B C21B 125.3(4)
C36B C31B C32B 112.8(4)
C36B C31B B1B 123.1(4)
C32B C31B B1B 123.8(4)
F32B C32B C33B 115.9(4)
F32B C32B C31B 120.1(4)
C33B C32B C31B 124.0(4)
F33B C33B C32B 120.4(4)
F33B C33B C34B 119.3(4)
C32B C33B C34B 120.3(4)
F34B C34B C35B 120.7(5)
F34B C34B C33B 121.0(4)
C35B C34B C33B 118.3(4)
F35B C35B C36B 120.9(4)
F35B C35B C34B 119.5(4)
C36B C35B C34B 119.6(5)
F36B C36B C35B 115.1(4)
F36B C36B C31B 120.0(4)
C35B C36B C31B 124.9(4)
C46B C41B C42B 120.9(4)
C46B C41B N1B 120.8(4)
C42B C41B N1B 118.3(4)
C43B C42B C41B 119.2(5)
C43B C42B H42B 120.4
C41B C42B H42B 120.4
C44B C43B C42B 120.5(5)
C44B C43B H43B 119.8
C42B C43B H43B 119.8
C43B C44B C45B 119.8(5)
C43B C44B H44B 120.1
C45B C44B H44B 120.1
C46B C45B C44B 120.7(5)
C46B C45B H45B 119.6
C44B C45B H45B 119.6
C45B C46B C41B 118.9(5)
C45B C46B H46B 120.6
C41B C46B H46B 120.6
Cl2 C51 Cl1 109.9(5)
Cl2 C51 H51A 109.7
Cl1 C51 H51A 109.7
Cl2 C51 H51B 109.7
Cl1 C51 H51B 109.7
H51A C51 H51B 108.2
Cl1 C51A Cl2A 102.8(17)
Cl1 C51A H51C 111.2
Cl2A C51A H51C 111.2
Cl1 C51A H51D 111.2
Cl2A C51A H51D 111.2
H51C C51A H51D 109.1

loop_
_geom_bond_atom_site_label_1
_geom_bond_atom_site_label_2
_geom_bond_distance
N1A C7A 1.326(6)
N1A C41A 1.436(6)
N1A H1A 0.81(6)
P1A C1A 1.819(5)
P1A C7A 1.820(5)
P1A C11A 1.844(4)
S1A C7A 1.680(4)
S1A B1A 2.010(6)
B1A C1A 1.626(7)
B1A C31A 1.635(7)
B1A C21A 1.646(6)
C1A C2A 1.344(7)
C2A C3A 1.518(7)
C2A H2A 0.95
C3A C4A 1.523(7)
C3A C6A 1.526(8)
C3A C5A 1.531(7)
C4A H4A1 0.98
C4A H4A2 0.98
C4A H4A3 0.98
C5A H511 0.98
C5A H512 0.98
C5A H513 0.98
C6A H611 0.98
C6A H612 0.98
C6A H613 0.98
C11A C12A 1.416(6)
C11A C16A 1.417(6)
C12A C13A 1.387(7)
C12A C17A 1.510(7)
C13A C14A 1.388(7)
C13A H13A 0.95
C14A C15A 1.405(7)
C14A C18A 1.504(7)
C15A C16A 1.382(7)
C15A H15A 0.95
C16A C19A 1.508(6)
C17A H17A 0.98
C17A H17B 0.98
C17A H17C 0.98
C18A H18A 0.98
C18A H18B 0.98
C18A H18C 0.98
C19A H19A 0.98
C19A H19B 0.98
C19A H19C 0.98
C21A C26A 1.385(7)
C21A C22A 1.386(6)
C22A F22A 1.358(5)
C22A C23A 1.376(6)
C23A F23A 1.355(5)
C23A C24A 1.370(7)
C24A F24A 1.342(5)
C24A C25A 1.380(7)
C25A F25A 1.347(5)
C25A C26A 1.370(7)
C26A F26A 1.360(5)
C31A C32A 1.389(7)
C31A C36A 1.392(6)
C32A F32A 1.352(5)
C32A C33A 1.387(6)
C33A F33A 1.345(5)
C33A C34A 1.373(6)
C34A F34A 1.338(5)
C34A C35A 1.374(7)
C35A F35A 1.344(5)
C35A C36A 1.372(7)
C36A F36A 1.357(5)
C41A C46A 1.382(7)
C41A C42A 1.393(7)
C42A C43A 1.391(7)
C42A H42A 0.95
C43A C44A 1.367(8)
C43A H43A 0.95
C44A C45A 1.387(8)
C44A H44A 0.95
C45A C46A 1.384(7)
C45A H45A 0.95
C46A H46A 0.95
P1B C1B 1.813(5)
P1B C7B 1.824(5)
P1B C11B 1.839(4)
B1B C1B 1.627(7)
B1B C21B 1.628(7)
B1B C31B 1.638(7)
B1B S1B 2.012(5)
S1B C7B 1.682(5)
N1B C7B 1.330(6)
N1B C41B 1.442(6)
N1B H1B 0.88(5)
C1B C2B 1.348(7)
C2B C3B 1.510(7)
C2B H2B 0.95
C3B C5B 1.529(7)
C3B C6B 1.535(7)
C3B C4B 1.541(7)
C4B H401 0.98
C4B H402 0.98
C4B H403 0.98
C5B H501 0.98
C5B H502 0.98
C5B H503 0.98
C6B H601 0.98
C6B H602 0.98
C6B H603 0.98
C11B C12B 1.400(6)
C11B C16B 1.415(7)
C12B C13B 1.396(7)
C12B C17B 1.516(7)
C13B C14B 1.379(7)
C13B H13B 0.95
C14B C15B 1.393(7)
C14B C18B 1.505(7)
C15B C16B 1.405(6)
C15B H15B 0.95
C16B C19B 1.510(6)
C17B H17D 0.98
C17B H17E 0.98
C17B H17F 0.98
C18B H18D 0.98
C18B H18E 0.98
C18B H18F 0.98
C19B H19D 0.98
C19B H19E 0.98
C19B H19F 0.98
C21B C22B 1.386(7)
C21B C26B 1.392(6)
C22B F22B 1.360(5)
C22B C23B 1.383(7)
C23B F23B 1.341(5)
C23B C24B 1.380(7)
C24B F24B 1.341(5)
C24B C25B 1.371(7)
C25B F25B 1.350(5)
C25B C26B 1.369(7)
C26B F26B 1.368(5)
C31B C36B 1.383(7)
C31B C32B 1.404(6)
C32B F32B 1.347(5)
C32B C33B 1.364(7)
C33B F33B 1.355(5)
C33B C34B 1.378(7)
C34B F34B 1.335(6)
C34B C35B 1.376(7)
C35B F35B 1.351(6)
C35B C36B 1.374(7)
C36B F36B 1.363(5)
C41B C46B 1.385(7)
C41B C42B 1.388(7)
C42B C43B 1.384(7)
C42B H42B 0.95
C43B C44B 1.375(7)
C43B H43B 0.95
C44B C45B 1.385(7)
C44B H44B 0.95
C45B C46B 1.380(7)
C45B H45B 0.95
C46B H46B 0.95
Cl1 C51A 1.774(16)
Cl1 C51 1.796(9)
Cl2 C51 1.753(8)
C51 H51A 0.99
C51 H51B 0.99
Cl2A C51A 1.777(17)
C51A H51C 0.99
C51A H51D 0.99

loop_
_geom_hbond_atom_site_label_D
_geom_hbond_atom_site_label_H
_geom_hbond_atom_site_label_A
_geom_hbond_site_symmetry_A
_geom_hbond_distance_DH
_geom_hbond_distance_HA
_geom_hbond_distance_DA
_geom_hbond_angle_DHA
N1A H1A F23A 2_756 0.81(6) 2.29(6) 3.044(5) 154.(5)
N1B H1B F35B 2_655 0.88(5) 2.47(5) 3.243(5) 147.(4)

loop_
_geom_torsion_atom_site_label_1
_geom_torsion_atom_site_label_2
_geom_torsion_atom_site_label_3
_geom_torsion_atom_site_label_4
_geom_torsion
C31A B1A C1A C2A -38.6(6)
C21A B1A C1A C2A 92.7(5)
S1A B1A C1A C2A -156.1(4)
C31A B1A C1A P1A 154.0(3)
C21A B1A C1A P1A -74.7(4)
S1A B1A C1A P1A 36.6(3)
C7A P1A C1A C2A 156.9(4)
C11A P1A C1A C2A 54.2(5)
C7A P1A C1A B1A -37.5(3)
C11A P1A C1A B1A -140.2(3)
B1A C1A C2A C3A -165.0(5)
P1A C1A C2A C3A -0.7(8)
C1A C2A C3A C4A -94.3(7)
C1A C2A C3A C6A 145.9(5)
C1A C2A C3A C5A 29.1(7)
C41A N1A C7A S1A -8.4(6)
C41A N1A C7A P1A 175.6(3)
B1A S1A C7A N1A 176.7(4)
B1A S1A C7A P1A -7.2(3)
C1A P1A C7A N1A -157.5(4)
C11A P1A C7A N1A -39.6(4)
C1A P1A C7A S1A 26.3(3)
C11A P1A C7A S1A 144.2(3)
C1A P1A C11A C12A -137.7(4)
C7A P1A C11A C12A 121.8(4)
C1A P1A C11A C16A 47.0(5)
C7A P1A C11A C16A -53.5(4)
C16A C11A C12A C13A -0.6(7)
P1A C11A C12A C13A -176.1(4)
C16A C11A C12A C17A 178.9(4)
P1A C11A C12A C17A 3.4(6)
C11A C12A C13A C14A 1.1(7)
C17A C12A C13A C14A -178.5(5)
C12A C13A C14A C15A -0.6(8)
C12A C13A C14A C18A 178.0(5)
C13A C14A C15A C16A -0.3(7)
C18A C14A C15A C16A -179.0(5)
C14A C15A C16A C11A 0.7(7)
C14A C15A C16A C19A -179.6(5)
C12A C11A C16A C15A -0.2(7)
P1A C11A C16A C15A 174.9(4)
C12A C11A C16A C19A -179.9(4)
P1A C11A C16A C19A -4.8(7)
C1A B1A C21A C26A 169.5(4)
C31A B1A C21A C26A -59.4(6)
S1A B1A C21A C26A 55.8(5)
C1A B1A C21A C22A -6.2(7)
C31A B1A C21A C22A 124.9(5)
S1A B1A C21A C22A -119.9(5)
C26A C21A C22A F22A 178.2(4)
B1A C21A C22A F22A -5.9(7)
C26A C21A C22A C23A -1.4(7)
B1A C21A C22A C23A 174.5(5)
F22A C22A C23A F23A 1.8(6)
C21A C22A C23A F23A -178.6(4)
F22A C22A C23A C24A -178.9(4)
C21A C22A C23A C24A 0.7(7)
F23A C23A C24A F24A 0.1(7)
C22A C23A C24A F24A -179.2(4)
F23A C23A C24A C25A -179.9(4)
C22A C23A C24A C25A 0.8(7)
F24A C24A C25A F25A -0.6(7)
C23A C24A C25A F25A 179.4(4)
F24A C24A C25A C26A 178.5(5)
C23A C24A C25A C26A -1.5(7)
F25A C25A C26A F26A -1.0(7)
C24A C25A C26A F26A 179.9(4)
F25A C25A C26A C21A 179.9(5)
C24A C25A C26A C21A 0.8(8)
C22A C21A C26A F26A -178.5(4)
B1A C21A C26A F26A 5.3(7)
C22A C21A C26A C25A 0.7(7)
B1A C21A C26A C25A -175.6(5)
C1A B1A C31A C32A 105.9(5)
C21A B1A C31A C32A -25.6(6)
S1A B1A C31A C32A -137.4(4)
C1A B1A C31A C36A -72.6(6)
C21A B1A C31A C36A 155.9(4)
S1A B1A C31A C36A 44.1(5)
C36A C31A C32A F32A 177.7(4)
B1A C31A C32A F32A -0.9(7)
C36A C31A C32A C33A -1.8(7)
B1A C31A C32A C33A 179.6(4)
F32A C32A C33A F33A -0.4(6)
C31A C32A C33A F33A 179.1(4)
F32A C32A C33A C34A -179.6(4)
C31A C32A C33A C34A 0.0(7)
F33A C33A C34A F34A 1.5(7)
C32A C33A C34A F34A -179.3(4)
F33A C33A C34A C35A -178.3(4)
C32A C33A C34A C35A 0.9(7)
F34A C34A C35A F35A 0.6(7)
C33A C34A C35A F35A -179.6(4)
F34A C34A C35A C36A -179.6(4)
C33A C34A C35A C36A 0.3(7)
F35A C35A C36A F36A -1.9(7)
C34A C35A C36A F36A 178.2(4)
F35A C35A C36A C31A 177.5(5)
C34A C35A C36A C31A -2.4(8)
C32A C31A C36A F36A -177.6(4)
B1A C31A C36A F36A 1.1(7)
C32A C31A C36A C35A 3.1(7)
B1A C31A C36A C35A -178.3(5)
C7A N1A C41A C46A 62.7(6)
C7A N1A C41A C42A -116.3(5)
C46A C41A C42A C43A -0.2(7)
N1A C41A C42A C43A 178.8(4)
C41A C42A C43A C44A 0.0(7)
C42A C43A C44A C45A 0.5(8)
C43A C44A C45A C46A -0.8(8)
C42A C41A C46A C45A -0.1(7)
N1A C41A C46A C45A -179.1(4)
C44A C45A C46A C41A 0.6(8)
C21B B1B C1B C2B -100.8(5)
C31B B1B C1B C2B 29.9(6)
S1B B1B C1B C2B 147.0(4)
C21B B1B C1B P1B 70.2(4)
C31B B1B C1B P1B -159.2(3)
S1B B1B C1B P1B -42.0(4)
C7B P1B C1B C2B -148.1(5)
C11B P1B C1B C2B -45.1(5)
C7B P1B C1B B1B 42.1(3)
C11B P1B C1B B1B 145.2(3)
B1B C1B C2B C3B 167.6(5)
P1B C1B C2B C3B -1.1(9)
C1B C2B C3B C5B -39.5(7)
C1B C2B C3B C6B -157.6(5)
C1B C2B C3B C4B 83.6(7)
C41B N1B C7B S1B 5.6(7)
C41B N1B C7B P1B -179.2(3)
B1B S1B C7B N1B -179.2(4)
B1B S1B C7B P1B 5.5(3)
C1B P1B C7B N1B 157.1(4)
C11B P1B C7B N1B 38.7(4)
C1B P1B C7B S1B -27.5(3)
C11B P1B C7B S1B -145.9(3)
C1B P1B C11B C12B 132.6(3)
C7B P1B C11B C12B -127.1(4)
C1B P1B C11B C16B -52.0(4)
C7B P1B C11B C16B 48.4(4)
C16B C11B C12B C13B -0.8(7)
P1B C11B C12B C13B 174.8(4)
C16B C11B C12B C17B 178.9(4)
P1B C11B C12B C17B -5.5(6)
C11B C12B C13B C14B 0.0(7)
C17B C12B C13B C14B -179.7(5)
C12B C13B C14B C15B 0.5(7)
C12B C13B C14B C18B -178.5(5)
C13B C14B C15B C16B -0.2(7)
C18B C14B C15B C16B 178.7(4)
C14B C15B C16B C11B -0.5(7)
C14B C15B C16B C19B 179.0(4)
C12B C11B C16B C15B 1.0(6)
P1B C11B C16B C15B -174.2(3)
C12B C11B C16B C19B -178.4(4)
P1B C11B C16B C19B 6.3(6)
C1B B1B C21B C22B 16.6(6)
C31B B1B C21B C22B -113.6(5)
S1B B1B C21B C22B 129.8(4)
C1B B1B C21B C26B -164.7(4)
C31B B1B C21B C26B 65.1(5)
S1B B1B C21B C26B -51.5(5)
C26B C21B C22B F22B -177.3(4)
B1B C21B C22B F22B 1.5(7)
C26B C21B C22B C23B 0.8(7)
B1B C21B C22B C23B 179.6(4)
F22B C22B C23B F23B -1.1(6)
C21B C22B C23B F23B -179.3(4)
F22B C22B C23B C24B 178.2(4)
C21B C22B C23B C24B 0.0(7)
F23B C23B C24B F24B 0.8(7)
C22B C23B C24B F24B -178.4(4)
F23B C23B C24B C25B 179.3(4)
C22B C23B C24B C25B 0.0(7)
F24B C24B C25B F25B -0.1(7)
C23B C24B C25B F25B -178.5(4)
F24B C24B C25B C26B 177.6(4)
C23B C24B C25B C26B -0.9(7)
F25B C25B C26B F26B 1.3(6)
C24B C25B C26B F26B -176.3(4)
F25B C25B C26B C21B 179.5(4)
C24B C25B C26B C21B 1.9(7)
C22B C21B C26B F26B 176.3(4)
B1B C21B C26B F26B -2.5(6)
C22B C21B C26B C25B -1.8(6)
B1B C21B C26B C25B 179.3(4)
C1B B1B C31B C36B 66.3(5)
C21B B1B C31B C36B -161.0(4)
S1B B1B C31B C36B -48.2(5)
C1B B1B C31B C32B -107.0(5)
C21B B1B C31B C32B 25.7(6)
S1B B1B C31B C32B 138.5(4)
C36B C31B C32B F32B -176.2(4)
B1B C31B C32B F32B -2.3(7)
C36B C31B C32B C33B 2.2(6)
B1B C31B C32B C33B 176.2(4)
F32B C32B C33B F33B -0.7(6)
C31B C32B C33B F33B -179.2(4)
F32B C32B C33B C34B 179.1(4)
C31B C32B C33B C34B 0.6(7)
F33B C33B C34B F34B -1.7(7)
C32B C33B C34B F34B 178.4(4)
F33B C33B C34B C35B 177.1(4)
C32B C33B C34B C35B -2.7(7)
F34B C34B C35B F35B 2.2(7)
C33B C34B C35B F35B -176.7(4)
F34B C34B C35B C36B -179.3(4)
C33B C34B C35B C36B 1.8(7)
F35B C35B C36B F36B 1.2(6)
C34B C35B C36B F36B -177.3(4)
F35B C35B C36B C31B 179.8(4)
C34B C35B C36B C31B 1.3(7)
C32B C31B C36B F36B 175.3(4)
B1B C31B C36B F36B 1.3(6)
C32B C31B C36B C35B -3.2(6)
B1B C31B C36B C35B -177.2(4)
C7B N1B C41B C46B -62.7(6)
C7B N1B C41B C42B 117.6(5)
C46B C41B C42B C43B 0.9(7)
N1B C41B C42B C43B -179.4(4)
C41B C42B C43B C44B -0.5(7)
C42B C43B C44B C45B 0.1(8)
C43B C44B C45B C46B -0.1(8)
C44B C45B C46B C41B 0.5(8)
C42B C41B C46B C45B -0.9(7)
N1B C41B C46B C45B 179.4(4)
